data_4516166
loop_
_publ_author_name
'Dong, Chao'
'Dickie, Diane A.'
'Maio, William A.'
'Manz, Thomas A.'

_publ_section_title
;
 Synthesis and Characterization of <i>N</i>,<i>N</i>'-Bismesityl
 Phenanthrene-9,10-diimine and Imine-Nitrone.
;
_journal_issue 12
_journal_name_full 'ACS omega'
_journal_page_first 16858
_journal_page_last 16865
_journal_paper_doi 10.1021/acsomega.8b02981
_journal_volume 3
_journal_year 2018
_chemical_formula_moiety 'C32 H30 N2'
_chemical_formula_sum 'C32 H30 N2'
_chemical_formula_weight 442.58
_chemical_name_systematic N,N'-bismesitylphenanthrone-9,10-diimine
_space_group_crystal_system monoclinic
_space_group_IT_number 15
_space_group_name_Hall '-C 2yc'
_space_group_name_H-M_alt 'C 1 2/c 1'
_atom_sites_solution_hydrogens geom
_cell_angle_alpha 90
_cell_angle_beta 97.3740(10)
_cell_angle_gamma 90
_cell_formula_units_Z 8
_cell_length_a 34.0363(8)
_cell_length_b 7.9956(2)
_cell_length_c 18.5251(4)
_cell_measurement_reflns_used 8845
_cell_measurement_temperature 120.(2)
_cell_measurement_theta_max 29.5570
_cell_measurement_theta_min 2.4135
_cell_volume 4999.7(2)
_computing_cell_refinement 'SAINT V8.38A (Bruker AXS Inc., 2017)'
_computing_data_collection 'Bruker Instrument Service v2012.12.0.3'
_computing_data_reduction 'SAINT V8.38A (Bruker AXS Inc., 2017)'
_computing_structure_refinement 'SHELXL-2016/6 (Sheldrick, 2016)'
_computing_structure_solution 'SHELXT, VERSION 2014/5 (Sheldrick, 2014)'
_diffrn_ambient_temperature 120.(2)
_diffrn_detector_area_resol_mean 8.3333
_diffrn_measured_fraction_theta_full 0.989
_diffrn_measured_fraction_theta_max 0.989
_diffrn_measurement_device_type 'Bruker Kappa APEXII CCD'
_diffrn_measurement_method '\f and \w scans'
_diffrn_radiation_monochromator graphite
_diffrn_radiation_type 'Mo K\a'
_diffrn_radiation_wavelength 0.71073
_diffrn_reflns_av_R_equivalents 0.0270
_diffrn_reflns_av_unetI/netI 0.0292
_diffrn_reflns_limit_h_max 46
_diffrn_reflns_limit_h_min -47
_diffrn_reflns_limit_k_max 8
_diffrn_reflns_limit_k_min -11
_diffrn_reflns_limit_l_max 25
_diffrn_reflns_limit_l_min -25
_diffrn_reflns_number 27421
_diffrn_reflns_theta_full 29.59
_diffrn_reflns_theta_max 29.59
_diffrn_reflns_theta_min 1.21
_diffrn_source 'fine-focus tube'
_exptl_absorpt_coefficient_mu 0.068
_exptl_absorpt_correction_T_max 0.98
_exptl_absorpt_correction_T_min 0.86
_exptl_absorpt_correction_type multi-scan
_exptl_absorpt_process_details
;
SADABS V2016/2 - Bruker AXS area detector scaling and absorption correction
;
_exptl_crystal_colour red
_exptl_crystal_density_diffrn 1.176
_exptl_crystal_density_method 'not measured'
_exptl_crystal_description block
_exptl_crystal_F_000 1888
_exptl_crystal_size_max 0.496
_exptl_crystal_size_mid 0.390
_exptl_crystal_size_min 0.224
_refine_diff_density_max 0.354
_refine_diff_density_min -0.224
_refine_ls_extinction_method none
_refine_ls_goodness_of_fit_ref 1.037
_refine_ls_hydrogen_treatment constr
_refine_ls_matrix_type full
_refine_ls_number_parameters 313
_refine_ls_number_reflns 6938
_refine_ls_number_restraints 0
_refine_ls_restrained_S_all 1.037
_refine_ls_R_factor_all 0.0626
_refine_ls_R_factor_gt 0.0459
_refine_ls_shift/su_max 0.001
_refine_ls_shift/su_mean 0.000
_refine_ls_structure_factor_coef Fsqd
_refine_ls_weighting_details 'w=1/[\s^2^(Fo^2^)+(0.0575P)^2^+2.4884P] where P=(Fo^2^+2Fc^2^)/3'
_refine_ls_weighting_scheme calc
_refine_ls_wR_factor_gt 0.1136
_refine_ls_wR_factor_ref 0.1240
_reflns_number_gt 5385
_reflns_number_total 6938
_reflns_threshold_expression 'I > 2\s(I)'
_cod_data_source_file ao8b02981_si_002.cif
_cod_data_source_block Compound_1
_cod_depositor_comments
;
The following automatic conversions were performed:

data item '_exptl_absorpt_correction_type' value 'Multi-Scan' was
changed to 'multi-scan' in accordance with the
/home/data/users/saulius/crontab/automatic-downloads/current/ACS/lib/dictionaries/cif_core.dic
dictionary named 'cif_core.dic' version 2.4.2 last updated on
2011-04-26.

Automatic conversion script
Id: cif_fix_values 6909 2019-04-08 15:41:33Z antanas 
;
_cod_original_sg_symbol_H-M 'C 2/c'
_cod_database_code 4516166

loop_
_space_group_symop_operation_xyz
'x, y, z'
'-x, y, -z+1/2'
'x+1/2, y+1/2, z'
'-x+1/2, y+1/2, -z+1/2'
'-x, -y, -z'
'x, -y, z-1/2'
'-x+1/2, -y+1/2, -z'
'x+1/2, -y+1/2, z-1/2'

loop_
_atom_site_type_symbol
_atom_site_label
_atom_site_fract_x
_atom_site_fract_y
_atom_site_fract_z
_atom_site_U_iso_or_equiv
_atom_site_adp_type
_atom_site_calc_flag
_atom_site_refinement_flags_adp
_atom_site_refinement_flags_posn
_atom_site_occupancy
N N1 0.61229(3) 0.39365(13) 0.56444(5) 0.0235(2) Uani d . . 1
N N2 0.67545(3) 0.29529(12) 0.68293(5) 0.0238(2) Uani d . . 1
C C1 0.64818(3) 0.36411(14) 0.55555(6) 0.0201(2) Uani d . . 1
C C2 0.67808(3) 0.36764(14) 0.62247(6) 0.0203(2) Uani d . . 1
C C3 0.71366(3) 0.46924(14) 0.61467(6) 0.0221(2) Uani d . . 1
C C4 0.73447(3) 0.54640(15) 0.67543(7) 0.0279(3) Uani d . . 1
H H4 0.725615 0.534613 0.721755 0.034 Uiso calc U R 1
C C5 0.76801(4) 0.64020(16) 0.66850(8) 0.0345(3) Uani d . . 1
H H5 0.781912 0.694691 0.709663 0.041 Uiso calc U R 1
C C6 0.78109(4) 0.65369(16) 0.60081(8) 0.0359(3) Uani d . . 1
H H6 0.804285 0.716527 0.595902 0.043 Uiso calc U R 1
C C7 0.76075(3) 0.57679(15) 0.54049(7) 0.0301(3) Uani d . . 1
H H7 0.770294 0.58656 0.494688 0.036 Uiso calc U R 1
C C8 0.72628(3) 0.48468(14) 0.54586(6) 0.0229(2) Uani d . . 1
C C9 0.70421(3) 0.39678(14) 0.48280(6) 0.0220(2) Uani d . . 1
C C10 0.72065(4) 0.36849(16) 0.41859(7) 0.0280(3) Uani d . . 1
H H10 0.746281 0.4109 0.41397 0.034 Uiso calc U R 1
C C11 0.70024(4) 0.27982(16) 0.36167(6) 0.0314(3) Uani d . . 1
H H11 0.71197 0.261973 0.318466 0.038 Uiso calc U R 1
C C12 0.66287(4) 0.21678(16) 0.36703(6) 0.0307(3) Uani d . . 1
H H12 0.649247 0.153628 0.328175 0.037 Uiso calc U R 1
C C13 0.64546(3) 0.24630(15) 0.42939(6) 0.0259(2) Uani d . . 1
H H13 0.619588 0.20507 0.43283 0.031 Uiso calc U R 1
C C14 0.66563(3) 0.33613(14) 0.48716(6) 0.0211(2) Uani d . . 1
C C15 0.58147(3) 0.41826(16) 0.50552(6) 0.0240(2) Uani d . . 1
C C16 0.55134(3) 0.29844(17) 0.49336(6) 0.0283(3) Uani d . . 1
C C17 0.51887(3) 0.33241(19) 0.44151(7) 0.0334(3) Uani d . . 1
H H17 0.498661 0.250457 0.431907 0.04 Uiso calc U R 1
C C18 0.51520(4) 0.48232(19) 0.40357(6) 0.0342(3) Uani d . . 1
C C19 0.54528(4) 0.59897(18) 0.41782(6) 0.0324(3) Uani d . . 1
H H19 0.542985 0.702366 0.392359 0.039 Uiso calc U R 1
C C20 0.57879(3) 0.57077(16) 0.46802(6) 0.0272(3) Uani d . . 1
C C21 0.61019(4) 0.70275(18) 0.48270(8) 0.0368(3) Uani d . . 1
H H21A 0.612573 0.735746 0.534024 0.055 Uiso calc U R 1
H H21B 0.60289 0.800417 0.451913 0.055 Uiso calc U R 1
H H21C 0.635586 0.65822 0.47174 0.055 Uiso calc U R 1
C C22 0.47929(4) 0.5195(2) 0.34912(8) 0.0495(4) Uani d . . 1
H H22A 0.482938 0.47071 0.301909 0.074 Uiso calc U R 1
H H22B 0.475963 0.640828 0.343969 0.074 Uiso calc U R 1
H H22C 0.455692 0.471045 0.366182 0.074 Uiso calc U R 1
C C23 0.55440(4) 0.13771(18) 0.53546(8) 0.0406(3) Uani d . . 1
H H23A 0.574448 0.06585 0.517761 0.061 Uiso calc U R 1
H H23B 0.528719 0.080579 0.528879 0.061 Uiso calc U R 1
H H23C 0.562046 0.16168 0.587234 0.061 Uiso calc U R 1
C C24 0.64335(3) 0.19000(15) 0.69522(6) 0.0229(2) Uani d . . 1
C C25 0.61615(4) 0.25031(16) 0.73940(6) 0.0274(3) Uani d . . 1
C C26 0.58740(4) 0.14116(17) 0.75837(7) 0.0317(3) Uani d . . 1
H H26 0.568432 0.181615 0.787521 0.038 Uiso calc U R 1
C C27 0.58539(4) -0.02465(17) 0.73628(7) 0.0311(3) Uani d . . 1
C C28 0.61317(3) -0.08106(16) 0.69319(7) 0.0283(3) Uani d . . 1
H H28 0.612125 -0.19423 0.677433 0.034 Uiso calc U R 1
C C29 0.64252(3) 0.02327(15) 0.67234(6) 0.0248(2) Uani d . . 1
C C30 0.67353(4) -0.04306(17) 0.62865(7) 0.0332(3) Uani d . . 1
H H30A 0.669648 0.006293 0.579836 0.05 Uiso calc U R 1
H H30B 0.671185 -0.164991 0.624803 0.05 Uiso calc U R 1
H H30C 0.699917 -0.013643 0.652904 0.05 Uiso calc U R 1
C C31 0.55476(4) -0.1411(2) 0.76040(10) 0.0483(4) Uani d . . 1
H H31A 0.54149 -0.08634 0.797949 0.072 Uiso calc U R 1
H H31B 0.567712 -0.243671 0.780283 0.072 Uiso calc U R 1
H H31C 0.535172 -0.169108 0.718651 0.072 Uiso calc U R 1
C C32 0.61845(4) 0.42821(18) 0.76493(8) 0.0389(3) Uani d . . 1
H H32A 0.644633 0.449424 0.792047 0.058 Uiso calc U R 1
H H32B 0.598002 0.44838 0.796647 0.058 Uiso calc U R 1
H H32C 0.614212 0.50322 0.722816 0.058 Uiso calc U R 1

loop_
_atom_site_aniso_label
_atom_site_aniso_U_11
_atom_site_aniso_U_22
_atom_site_aniso_U_33
_atom_site_aniso_U_12
_atom_site_aniso_U_13
_atom_site_aniso_U_23
N1 0.0217(4) 0.0278(5) 0.0203(4) 0.0003(4) -0.0001(4) 0.0014(4)
N2 0.0240(4) 0.0260(5) 0.0205(4) -0.0006(4) -0.0010(4) 0.0000(4)
C1 0.0211(5) 0.0193(5) 0.0192(5) -0.0008(4) -0.0004(4) 0.0000(4)
C2 0.0202(5) 0.0205(5) 0.0194(5) 0.0017(4) -0.0004(4) -0.0029(4)
C3 0.0201(5) 0.0197(5) 0.0252(5) 0.0018(4) -0.0018(4) 0.0004(4)
C4 0.0272(6) 0.0250(6) 0.0294(6) 0.0013(5) -0.0048(5) -0.0026(5)
C5 0.0298(6) 0.0257(6) 0.0438(7) -0.0023(5) -0.0112(5) -0.0033(5)
C6 0.0258(6) 0.0274(6) 0.0521(8) -0.0061(5) -0.0040(5) 0.0075(6)
C7 0.0251(5) 0.0264(6) 0.0384(7) 0.0005(5) 0.0027(5) 0.0096(5)
C8 0.0212(5) 0.0192(5) 0.0276(6) 0.0023(4) 0.0004(4) 0.0044(4)
C9 0.0229(5) 0.0207(5) 0.0223(5) 0.0043(4) 0.0021(4) 0.0044(4)
C10 0.0288(6) 0.0289(6) 0.0277(6) 0.0070(5) 0.0084(5) 0.0087(5)
C11 0.0396(7) 0.0348(7) 0.0208(5) 0.0145(5) 0.0075(5) 0.0053(5)
C12 0.0367(6) 0.0336(7) 0.0203(5) 0.0100(5) -0.0023(5) -0.0022(5)
C13 0.0252(5) 0.0294(6) 0.0221(5) 0.0043(5) -0.0016(4) -0.0008(5)
C14 0.0228(5) 0.0216(5) 0.0183(5) 0.0041(4) 0.0002(4) 0.0020(4)
C15 0.0195(5) 0.0341(6) 0.0182(5) 0.0041(4) 0.0014(4) -0.0010(4)
C16 0.0217(5) 0.0374(7) 0.0254(6) 0.0010(5) 0.0014(4) -0.0034(5)
C17 0.0225(5) 0.0492(8) 0.0275(6) 0.0009(5) -0.0009(5) -0.0102(6)
C18 0.0261(6) 0.0564(9) 0.0192(5) 0.0140(6) -0.0007(4) -0.0069(6)
C19 0.0320(6) 0.0452(8) 0.0203(5) 0.0149(5) 0.0046(5) 0.0041(5)
C20 0.0255(5) 0.0360(7) 0.0206(5) 0.0056(5) 0.0053(4) 0.0013(5)
C21 0.0358(7) 0.0355(7) 0.0388(7) 0.0009(6) 0.0035(6) 0.0079(6)
C22 0.0356(7) 0.0788(12) 0.0306(7) 0.0212(7) -0.0095(6) -0.0095(7)
C23 0.0359(7) 0.0379(8) 0.0460(8) -0.0085(6) -0.0025(6) 0.0015(6)
C24 0.0230(5) 0.0272(6) 0.0173(5) -0.0005(4) -0.0020(4) 0.0036(4)
C25 0.0294(6) 0.0303(6) 0.0220(5) 0.0024(5) 0.0009(4) 0.0001(5)
C26 0.0278(6) 0.0408(7) 0.0276(6) 0.0039(5) 0.0072(5) 0.0021(5)
C27 0.0268(6) 0.0363(7) 0.0299(6) -0.0020(5) 0.0027(5) 0.0066(5)
C28 0.0287(6) 0.0265(6) 0.0287(6) -0.0008(5) 0.0000(5) 0.0040(5)
C29 0.0246(5) 0.0283(6) 0.0208(5) 0.0010(4) 0.0003(4) 0.0022(4)
C30 0.0339(6) 0.0295(7) 0.0375(7) -0.0002(5) 0.0099(5) -0.0037(5)
C31 0.0388(8) 0.0485(9) 0.0605(10) -0.0096(7) 0.0169(7) 0.0066(8)
C32 0.0438(7) 0.0350(7) 0.0396(7) 0.0007(6) 0.0115(6) -0.0077(6)

loop_
_atom_type_symbol
_atom_type_description
_atom_type_scat_dispersion_real
_atom_type_scat_dispersion_imag
_atom_type_scat_source
C C 0.0033 0.0016 'International Tables Vol C Tables 4.2.6.8 and 6.1.1.4'
H H 0.0000 0.0000 'International Tables Vol C Tables 4.2.6.8 and 6.1.1.4'
N N 0.0061 0.0033 'International Tables Vol C Tables 4.2.6.8 and 6.1.1.4'

loop_
_geom_angle_atom_site_label_1
_geom_angle_atom_site_label_2
_geom_angle_atom_site_label_3
_geom_angle
C1 N1 C15 123.29(9)
C2 N2 C24 123.52(9)
N1 C1 C14 129.29(10)
N1 C1 C2 116.70(10)
C14 C1 C2 113.89(9)
N2 C2 C3 119.05(9)
N2 C2 C1 126.97(10)
C3 C2 C1 113.98(9)
C4 C3 C8 120.79(11)
C4 C3 C2 120.06(11)
C8 C3 C2 119.14(10)
C5 C4 C3 120.25(12)
C5 C4 H4 119.9
C3 C4 H4 119.9
C4 C5 C6 119.30(12)
C4 C5 H5 120.3
C6 C5 H5 120.3
C7 C6 C5 120.73(12)
C7 C6 H6 119.6
C5 C6 H6 119.6
C6 C7 C8 120.97(12)
C6 C7 H7 119.5
C8 C7 H7 119.5
C7 C8 C3 117.92(11)
C7 C8 C9 122.56(11)
C3 C8 C9 119.44(10)
C10 C9 C14 118.06(10)
C10 C9 C8 122.01(10)
C14 C9 C8 119.91(10)
C11 C10 C9 121.06(11)
C11 C10 H10 119.5
C9 C10 H10 119.5
C10 C11 C12 120.60(11)
C10 C11 H11 119.7
C12 C11 H11 119.7
C11 C12 C13 119.58(11)
C11 C12 H12 120.2
C13 C12 H12 120.2
C12 C13 C14 120.46(11)
C12 C13 H13 119.8
C14 C13 H13 119.8
C13 C14 C9 120.20(10)
C13 C14 C1 121.43(10)
C9 C14 C1 118.32(10)
C16 C15 C20 121.07(10)
C16 C15 N1 118.68(11)
C20 C15 N1 119.61(11)
C17 C16 C15 118.48(12)
C17 C16 C23 121.39(12)
C15 C16 C23 120.13(11)
C18 C17 C16 121.93(12)
C18 C17 H17 119.0
C16 C17 H17 119.0
C19 C18 C17 117.99(11)
C19 C18 C22 120.63(14)
C17 C18 C22 121.37(14)
C18 C19 C20 122.65(13)
C18 C19 H19 118.7
C20 C19 H19 118.7
C19 C20 C15 117.85(12)
C19 C20 C21 120.62(12)
C15 C20 C21 121.50(10)
C20 C21 H21A 109.5
C20 C21 H21B 109.5
H21A C21 H21B 109.5
C20 C21 H21C 109.5
H21A C21 H21C 109.5
H21B C21 H21C 109.5
C18 C22 H22A 109.5
C18 C22 H22B 109.5
H22A C22 H22B 109.5
C18 C22 H22C 109.5
H22A C22 H22C 109.5
H22B C22 H22C 109.5
C16 C23 H23A 109.5
C16 C23 H23B 109.5
H23A C23 H23B 109.5
C16 C23 H23C 109.5
H23A C23 H23C 109.5
H23B C23 H23C 109.5
C25 C24 C29 121.15(11)
C25 C24 N2 118.05(11)
C29 C24 N2 120.17(10)
C26 C25 C24 118.18(11)
C26 C25 C32 121.76(12)
C24 C25 C32 120.06(11)
C27 C26 C25 122.38(12)
C27 C26 H26 118.8
C25 C26 H26 118.8
C26 C27 C28 117.95(11)
C26 C27 C31 120.86(12)
C28 C27 C31 121.16(13)
C27 C28 C29 122.01(12)
C27 C28 H28 119.0
C29 C28 H28 119.0
C28 C29 C24 118.30(11)
C28 C29 C30 120.98(11)
C24 C29 C30 120.68(11)
C29 C30 H30A 109.5
C29 C30 H30B 109.5
H30A C30 H30B 109.5
C29 C30 H30C 109.5
H30A C30 H30C 109.5
H30B C30 H30C 109.5
C27 C31 H31A 109.5
C27 C31 H31B 109.5
H31A C31 H31B 109.5
C27 C31 H31C 109.5
H31A C31 H31C 109.5
H31B C31 H31C 109.5
C25 C32 H32A 109.5
C25 C32 H32B 109.5
H32A C32 H32B 109.5
C25 C32 H32C 109.5
H32A C32 H32C 109.5
H32B C32 H32C 109.5

loop_
_geom_bond_atom_site_label_1
_geom_bond_atom_site_label_2
_geom_bond_distance
N1 C1 1.2755(14)
N1 C15 1.4270(13)
N2 C2 1.2738(14)
N2 C24 1.4206(14)
C1 C14 1.4836(15)
C1 C2 1.4999(14)
C2 C3 1.4806(15)
C3 C4 1.3945(16)
C3 C8 1.4019(16)
C4 C5 1.3856(17)
C4 H4 0.95
C5 C6 1.388(2)
C5 H5 0.95
C6 C7 1.3810(19)
C6 H6 0.95
C7 C8 1.3995(16)
C7 H7 0.95
C8 C9 1.4823(16)
C9 C10 1.3965(16)
C9 C14 1.4118(15)
C10 C11 1.3817(18)
C10 H10 0.95
C11 C12 1.3834(19)
C11 H11 0.95
C12 C13 1.3846(17)
C12 H12 0.95
C13 C14 1.3944(15)
C13 H13 0.95
C15 C16 1.4003(17)
C15 C20 1.4006(17)
C16 C17 1.3948(16)
C16 C23 1.4999(19)
C17 C18 1.387(2)
C17 H17 0.95
C18 C19 1.385(2)
C18 C22 1.5110(17)
C19 C20 1.3945(16)
C19 H19 0.95
C20 C21 1.5016(19)
C21 H21A 0.98
C21 H21B 0.98
C21 H21C 0.98
C22 H22A 0.98
C22 H22B 0.98
C22 H22C 0.98
C23 H23A 0.98
C23 H23B 0.98
C23 H23C 0.98
C24 C25 1.3978(16)
C24 C29 1.3980(17)
C25 C26 1.3897(18)
C25 C32 1.4979(19)
C26 C27 1.3866(19)
C26 H26 0.95
C27 C28 1.3887(18)
C27 C31 1.5078(18)
C28 C29 1.3937(16)
C28 H28 0.95
C29 C30 1.5063(17)
C30 H30A 0.98
C30 H30B 0.98
C30 H30C 0.98
C31 H31A 0.98
C31 H31B 0.98
C31 H31C 0.98
C32 H32A 0.98
C32 H32B 0.98
C32 H32C 0.98

loop_
_geom_torsion_atom_site_label_1
_geom_torsion_atom_site_label_2
_geom_torsion_atom_site_label_3
_geom_torsion_atom_site_label_4
_geom_torsion
C15 N1 C1 C14 -5.06(19)
C15 N1 C1 C2 170.80(10)
C24 N2 C2 C3 -177.52(10)
C24 N2 C2 C1 3.19(18)
N1 C1 C2 N2 48.16(16)
C14 C1 C2 N2 -135.35(12)
N1 C1 C2 C3 -131.17(11)
C14 C1 C2 C3 45.32(13)
N2 C2 C3 C4 -28.27(16)
C1 C2 C3 C4 151.11(10)
N2 C2 C3 C8 150.92(11)
C1 C2 C3 C8 -29.70(14)
C8 C3 C4 C5 0.17(17)
C2 C3 C4 C5 179.35(10)
C3 C4 C5 C6 -1.27(18)
C4 C5 C6 C7 0.90(19)
C5 C6 C7 C8 0.60(19)
C6 C7 C8 C3 -1.67(17)
C6 C7 C8 C9 -178.39(11)
C4 C3 C8 C7 1.29(16)
C2 C3 C8 C7 -177.90(10)
C4 C3 C8 C9 178.12(10)
C2 C3 C8 C9 -1.07(15)
C7 C8 C9 C10 14.55(17)
C3 C8 C9 C10 -162.12(10)
C7 C8 C9 C14 -166.64(10)
C3 C8 C9 C14 16.69(15)
C14 C9 C10 C11 -1.73(17)
C8 C9 C10 C11 177.10(11)
C9 C10 C11 C12 0.01(18)
C10 C11 C12 C13 1.50(18)
C11 C12 C13 C14 -1.25(18)
C12 C13 C14 C9 -0.50(17)
C12 C13 C14 C1 -177.77(11)
C10 C9 C14 C13 1.96(16)
C8 C9 C14 C13 -176.89(10)
C10 C9 C14 C1 179.32(10)
C8 C9 C14 C1 0.46(15)
N1 C1 C14 C13 -37.89(18)
C2 C1 C14 C13 146.16(11)
N1 C1 C14 C9 144.79(12)
C2 C1 C14 C9 -31.16(14)
C1 N1 C15 C16 112.69(13)
C1 N1 C15 C20 -76.34(15)
C20 C15 C16 C17 1.59(17)
N1 C15 C16 C17 172.42(10)
C20 C15 C16 C23 -178.54(11)
N1 C15 C16 C23 -7.70(17)
C15 C16 C17 C18 -1.81(18)
C23 C16 C17 C18 178.32(12)
C16 C17 C18 C19 0.83(18)
C16 C17 C18 C22 -178.21(12)
C17 C18 C19 C20 0.40(18)
C22 C18 C19 C20 179.45(12)
C18 C19 C20 C15 -0.60(18)
C18 C19 C20 C21 -178.69(12)
C16 C15 C20 C19 -0.43(17)
N1 C15 C20 C19 -171.18(10)
C16 C15 C20 C21 177.64(11)
N1 C15 C20 C21 6.89(17)
C2 N2 C24 C25 -107.80(13)
C2 N2 C24 C29 81.22(14)
C29 C24 C25 C26 -1.86(16)
N2 C24 C25 C26 -172.74(10)
C29 C24 C25 C32 178.20(11)
N2 C24 C25 C32 7.32(16)
C24 C25 C26 C27 1.32(18)
C32 C25 C26 C27 -178.74(12)
C25 C26 C27 C28 -0.54(18)
C25 C26 C27 C31 177.56(12)
C26 C27 C28 C29 0.26(18)
C31 C27 C28 C29 -177.83(12)
C27 C28 C29 C24 -0.78(17)
C27 C28 C29 C30 176.97(11)
C25 C24 C29 C28 1.60(16)
N2 C24 C29 C28 172.29(10)
C25 C24 C29 C30 -176.16(11)
N2 C24 C29 C30 -5.47(16)
